data_7056331
loop_
_publ_author_name
'Chang, Yi-Xin'
'Wang, Wen-Min'
'Zhang, Ru-Xia'
'Shen, Hai-Yun'
'Zhou, Xiao-Pu'
'Wang, Ni-Ni'
'Cui, Jian-Zhong'
'Gao, Hong-Ling'

_publ_section_title
;
 Dinuclear Ln(iii) complexes constructed from an 8-hydroxyquinoline Schiff
 base derivative with different terminal groups show differing slow
 magnetic relaxation
;
_journal_name_full 'New J. Chem.'
_journal_paper_doi 10.1039/C6NJ04035G
_journal_year 2017
_chemical_formula_moiety 'C54 H42 F12 N4 O10 Tb2'
_chemical_formula_sum 'C54 H42 F12 N4 O10 Tb2'
_chemical_formula_weight 1452.75
_space_group_crystal_system triclinic
_space_group_IT_number 2
_space_group_name_Hall '-P 1'
_space_group_name_H-M_alt 'P -1'
_symmetry_space_group_name_Hall '-P 1'
_symmetry_space_group_name_H-M 'P -1'
_atom_sites_solution_hydrogens geom
_atom_sites_solution_primary direct
_audit_creation_date 2017-04-26
_audit_creation_method
;
Olex2 1.2
(compiled 2017.03.28 svn.r3405 for OlexSys, GUI svn.r5335)
;
_audit_update_record
;
2017-04-28 deposited with the CCDC.
2017-05-04 downloaded from the CCDC.
;
_cell_angle_alpha 61.644(19)
_cell_angle_beta 87.40(3)
_cell_angle_gamma 75.41(3)
_cell_formula_units_Z 1
_cell_length_a 11.162(4)
_cell_length_b 11.852(2)
_cell_length_c 12.135(3)
_cell_measurement_reflns_used 3867
_cell_measurement_temperature 113.15
_cell_measurement_theta_max 27.5
_cell_measurement_theta_min 3.0
_cell_volume 1362.0(7)
_computing_cell_refinement 'CrystalClear-SM Expert 2.1 b42 (Rigaku, 2015)'
_computing_data_collection CrystalClear
_computing_data_reduction CrystalClear
_computing_molecular_graphics 'Olex2 (Dolomanov et al., 2009)'
_computing_publication_material 'Olex2 (Dolomanov et al., 2009)'
_computing_structure_refinement 'ShelXL (Sheldrick, 2015)'
_computing_structure_solution 'ShelXS (Sheldrick, 2008)'
_diffrn_ambient_temperature 113.15
_diffrn_measured_fraction_theta_full 0.980
_diffrn_measured_fraction_theta_max 0.980
_diffrn_measurement_device_type "'Rigaku Xtalab P200"
_diffrn_measurement_method '\w scans'
_diffrn_radiation_monochromator confocal
_diffrn_radiation_type MoK\a
_diffrn_radiation_wavelength 0.71073
_diffrn_reflns_av_R_equivalents 0.0926
_diffrn_reflns_av_unetI/netI 0.0768
_diffrn_reflns_Laue_measured_fraction_full 0.980
_diffrn_reflns_Laue_measured_fraction_max 0.980
_diffrn_reflns_limit_h_max 13
_diffrn_reflns_limit_h_min -13
_diffrn_reflns_limit_k_max 13
_diffrn_reflns_limit_k_min -14
_diffrn_reflns_limit_l_max 14
_diffrn_reflns_limit_l_min -14
_diffrn_reflns_number 14488
_diffrn_reflns_point_group_measured_fraction_full 0.980
_diffrn_reflns_point_group_measured_fraction_max 0.980
_diffrn_reflns_theta_full 25.019
_diffrn_reflns_theta_max 25.019
_diffrn_reflns_theta_min 3.001
_diffrn_standards_decay_% 0
_diffrn_standards_interval_count 0
_diffrn_standards_interval_time 0
_diffrn_standards_number 0
_exptl_absorpt_coefficient_mu 2.677
_exptl_absorpt_correction_T_max 1.000
_exptl_absorpt_correction_T_min 0.681
_exptl_absorpt_correction_type multi-scan
_exptl_absorpt_process_details 'REQAB (Rigaku, 1998)'
_exptl_crystal_colour Colorless
_exptl_crystal_density_diffrn 1.771
_exptl_crystal_density_method "'not measured'"
_exptl_crystal_description Prism
_exptl_crystal_F_000 712
_exptl_crystal_size_max 0.2
_exptl_crystal_size_mid 0.18
_exptl_crystal_size_min 0.12
_refine_diff_density_max 4.300
_refine_diff_density_min -1.121
_refine_diff_density_rms 0.289
_refine_ls_extinction_method none
_refine_ls_goodness_of_fit_ref 1.062
_refine_ls_hydrogen_treatment constr
_refine_ls_matrix_type full
_refine_ls_number_parameters 427
_refine_ls_number_reflns 4715
_refine_ls_number_restraints 12
_refine_ls_restrained_S_all 1.065
_refine_ls_R_factor_all 0.0881
_refine_ls_R_factor_gt 0.0804
_refine_ls_shift/su_max 0.000
_refine_ls_shift/su_mean 0.000
_refine_ls_structure_factor_coef Fsqd
_refine_ls_weighting_details 'w=1/[\s^2^(Fo^2^)+(0.1460P)^2^] where P=(Fo^2^+2Fc^2^)/3'
_refine_ls_weighting_scheme calc
_refine_ls_wR_factor_gt 0.1963
_refine_ls_wR_factor_ref 0.2032
_reflns_Friedel_coverage 0.000
_reflns_number_gt 4000
_reflns_number_total 4715
_reflns_threshold_expression 'I > 2\s(I)'
_cod_data_source_file c6nj04035g2.cif
_cod_data_source_block 2
_cod_original_cell_volume 1362.1(7)
_cod_database_code 7056331
_shelx_shelxl_version_number 2014/8
_shelx_space_group_comment
;
The symmetry employed for this shelxl refinement is uniquely defined
by the following loop, which should always be used as a source of
symmetry information in preference to the above space-group names.
They are only intended as comments.
;
_shelx_estimated_absorpt_t_max 0.739
_shelx_estimated_absorpt_t_min 0.617
_olex2_refinement_description
;There are disorders in the -CF3 and -CH3 groups of the ligand
1. Fixed Uiso
 At 1.2 times of:
  All C(H) groups
 At 1.5 times of:
  All C(H,H,H) groups
2. Restrained distances
 C18-F1 = C18-F2 = C18-F3 = C22-F1' = C22-F2' = C22-F3'
 1.36 with sigma of 0.01
 C23-F4 = C23-F5 = C23-F6 = C27-F4' = C27-F5' = C27-F6'
 1.36 with sigma of 0.01
3. Others
 Sof(F1')=Sof(F2')=Sof(F3')=Sof(H18A)=Sof(H18B)=Sof(H18C)=1-FVAR(1)
 Sof(F1)=Sof(F2)=Sof(F3)=Sof(H22A)=Sof(H22B)=Sof(H22C)=FVAR(1)
 Sof(F4')=Sof(F5')=Sof(F6')=Sof(H23A)=Sof(H23B)=Sof(H23C)=1-FVAR(2)
 Sof(F4)=Sof(F5)=Sof(F6)=Sof(H27A)=Sof(H27B)=Sof(H27C)=FVAR(2)
4.a Me refined with riding coordinates:
 C18(H18A,H18B,H18C), C22(H22A,H22B,H22C), C23(H23A,H23B,H23C), C27(H27A,H27B,
 H27C)
4.b Aromatic/amide H refined with riding coordinates:
 C3(H3), C4(H4), C5(H5), C7(H7), C8(H8), C10(H10), C12(H12), C13(H13),
 C15(H15), C16(H16), C20(H20), C25(H25)
4.c Idealised Me refined as rotating group:
 C17(H17A,H17B,H17C)
;
_olex2_submission_special_instructions 'No special instructions were received'

loop_
_space_group_symop_operation_xyz
'x, y, z'
'-x, -y, -z'

loop_
_atom_site_label
_atom_site_type_symbol
_atom_site_fract_x
_atom_site_fract_y
_atom_site_fract_z
_atom_site_U_iso_or_equiv
_atom_site_adp_type
_atom_site_occupancy
_atom_site_site_symmetry_order
_atom_site_calc_flag
_atom_site_refinement_flags_posn
_atom_site_refinement_flags_occupancy
_atom_site_disorder_assembly
_atom_site_disorder_group
Tb1 Tb 0.86197(3) 0.46696(4) 0.10075(4) 0.0443(2) Uani 1 1 d . . . .
F1 F 0.7230(10) 0.2586(17) -0.1503(16) 0.111(6) Uani 0.566(15) 1 d D P A 1
F2 F 0.9179(11) 0.1656(11) -0.1457(12) 0.077(4) Uani 0.566(15) 1 d D P A 1
F3 F 0.858(2) 0.3822(12) -0.2306(12) 0.122(7) Uani 0.566(15) 1 d D P A 1
F1' F 0.998(3) 0.007(2) 0.4128(17) 0.155(13) Uani 0.434(15) 1 d D P A 2
F2' F 0.948(3) -0.0873(15) 0.297(3) 0.155(14) Uani 0.434(15) 1 d D P A 2
F3' F 1.1087(19) -0.035(3) 0.277(3) 0.158(13) Uani 0.434(15) 1 d D P A 2
F4 F 0.8141(8) 0.9378(8) 0.0047(9) 0.081(3) Uani 0.780(13) 1 d D P B 1
F5 F 0.6315(8) 0.9031(8) 0.0386(9) 0.079(3) Uani 0.780(13) 1 d D P B 1
F6 F 0.7294(9) 0.9258(8) 0.1741(9) 0.077(3) Uani 0.780(13) 1 d D P B 1
F4' F 0.771(3) 0.386(3) 0.544(3) 0.083(10) Uani 0.220(13) 1 d D P B 2
F5' F 0.870(3) 0.532(3) 0.536(3) 0.075(10) Uani 0.220(13) 1 d D P B 2
F6' F 0.974(2) 0.355(3) 0.535(3) 0.094(13) Uani 0.220(13) 1 d D P B 2
O1 O 0.9225(5) 0.5890(6) -0.1053(6) 0.0479(15) Uani 1 1 d . . . .
O2 O 0.8094(6) 0.3751(6) -0.0205(7) 0.0576(17) Uani 1 1 d . . . .
O3 O 0.9090(6) 0.2349(7) 0.2242(7) 0.0550(16) Uani 1 1 d . . . .
O4 O 0.8321(6) 0.6792(6) 0.0830(6) 0.0483(14) Uani 1 1 d . . . .
O5 O 0.8801(6) 0.4423(7) 0.3030(6) 0.0515(15) Uani 1 1 d . . . .
N1 N 0.6810(7) 0.6230(8) -0.0514(9) 0.0497(19) Uani 1 1 d . . . .
N2 N 0.6370(7) 0.4730(8) 0.1899(9) 0.054(2) Uani 1 1 d . . . .
C1 C 0.7052(8) 0.6938(9) -0.1731(10) 0.049(2) Uani 1 1 d . . . .
C2 C 0.8323(9) 0.6706(10) -0.2010(11) 0.051(2) Uani 1 1 d . . . .
C3 C 0.8548(9) 0.7374(11) -0.3263(10) 0.058(2) Uani 1 1 d . . . .
H3 H 0.9382 0.7265 -0.3479 0.069 Uiso 1 1 calc R . . .
C4 C 0.7599(11) 0.8194(12) -0.4209(11) 0.063(3) Uani 1 1 d . . . .
H4 H 0.7795 0.8603 -0.5058 0.075 Uiso 1 1 calc R . . .
C5 C 0.6373(10) 0.8428(10) -0.3943(11) 0.060(3) Uani 1 1 d . . . .
H5 H 0.5731 0.8992 -0.4602 0.072 Uiso 1 1 calc R . . .
C6 C 0.6082(8) 0.7821(9) -0.2680(11) 0.052(2) Uani 1 1 d . . . .
C7 C 0.4877(10) 0.8017(10) -0.2317(11) 0.058(3) Uani 1 1 d . . . .
H7 H 0.4208 0.8642 -0.2925 0.069 Uiso 1 1 calc R . . .
C8 C 0.4655(9) 0.7314(11) -0.1093(12) 0.061(3) Uani 1 1 d . . . .
H8 H 0.3832 0.7445 -0.0850 0.073 Uiso 1 1 calc R . . .
C9 C 0.5634(9) 0.6403(10) -0.0197(12) 0.054(3) Uani 1 1 d . . . .
C10 C 0.5465(9) 0.5543(10) 0.1112(11) 0.052(2) Uani 1 1 d . . . .
H10 H 0.4649 0.5599 0.1378 0.063 Uiso 1 1 calc R . . .
C11 C 0.6072(8) 0.3971(10) 0.3141(9) 0.047(2) Uani 1 1 d . . . .
C12 C 0.5099(10) 0.4382(12) 0.3740(12) 0.063(3) Uani 1 1 d . . . .
H12 H 0.4565 0.5253 0.3295 0.076 Uiso 1 1 calc R . . .
C13 C 0.4889(11) 0.3571(13) 0.4947(13) 0.069(3) Uani 1 1 d . . . .
H13 H 0.4178 0.3870 0.5292 0.083 Uiso 1 1 calc R . . .
C14 C 0.5670(10) 0.2346(11) 0.5670(11) 0.061(3) Uani 1 1 d . . . .
C15 C 0.6687(11) 0.1906(12) 0.5125(12) 0.067(3) Uani 1 1 d . . . .
H15 H 0.7236 0.1050 0.5607 0.080 Uiso 1 1 calc R . . .
C16 C 0.6903(9) 0.2680(10) 0.3920(11) 0.056(2) Uani 1 1 d . . . .
H16 H 0.7615 0.2367 0.3582 0.067 Uiso 1 1 calc R . . .
C17 C 0.5432(13) 0.1479(14) 0.7004(13) 0.078(4) Uani 1 1 d . . . .
H17A H 0.5012 0.2039 0.7369 0.116 Uiso 1 1 calc GR . . .
H17B H 0.6224 0.0907 0.7497 0.116 Uiso 1 1 calc GR . . .
H17C H 0.4905 0.0927 0.7014 0.116 Uiso 1 1 calc GR . . .
C18 C 0.8386(10) 0.2684(9) -0.1409(12) 0.071(3) Uani 1 1 d D . . .
H18A H 0.8772 0.1801 -0.1318 0.107 Uiso 0.434(15) 1 calc R P A 2
H18B H 0.7497 0.2933 -0.1661 0.107 Uiso 0.434(15) 1 calc R P A 2
H18C H 0.8778 0.3333 -0.2052 0.107 Uiso 0.434(15) 1 calc R P A 2
C19 C 0.8556(9) 0.2661(10) -0.0196(11) 0.055(3) Uani 1 1 d . . . .
C20 C 0.9160(10) 0.1492(10) 0.0829(11) 0.058(3) Uani 1 1 d . . . .
H20 H 0.9454 0.0721 0.0733 0.070 Uiso 1 1 calc R . . .
C21 C 0.9356(10) 0.1389(10) 0.1992(11) 0.058(3) Uani 1 1 d . . . .
C22 C 0.9923(14) 0.0044(12) 0.3053(15) 0.096(5) Uani 1 1 d D . . .
H22A H 1.0086 -0.0610 0.2751 0.144 Uiso 0.566(15) 1 calc R P A 1
H22B H 1.0705 0.0040 0.3392 0.144 Uiso 0.566(15) 1 calc R P A 1
H22C H 0.9350 -0.0184 0.3714 0.144 Uiso 0.566(15) 1 calc R P A 1
C23 C 0.7459(9) 0.8727(10) 0.0952(9) 0.066(3) Uani 1 1 d D . . .
H23A H 0.7237 0.9008 0.1591 0.099 Uiso 0.220(13) 1 calc R P B 2
H23B H 0.8070 0.9173 0.0442 0.099 Uiso 0.220(13) 1 calc R P B 2
H23C H 0.6713 0.8963 0.0411 0.099 Uiso 0.220(13) 1 calc R P B 2
C24 C 0.8006(9) 0.7248(11) 0.1585(11) 0.053(2) Uani 1 1 d . . . .
C25 C 0.8071(10) 0.6537(10) 0.2889(11) 0.055(2) Uani 1 1 d . . . .
H25 H 0.7817 0.7008 0.3347 0.066 Uiso 1 1 calc R . . .
C26 C 0.8496(9) 0.5156(10) 0.3547(9) 0.051(2) Uani 1 1 d . . . .
C27 C 0.8619(11) 0.4462(12) 0.4938(11) 0.067(3) Uani 1 1 d D . . .
H27A H 0.8361 0.5116 0.5237 0.101 Uiso 0.780(13) 1 calc R P B 1
H27B H 0.8090 0.3846 0.5253 0.101 Uiso 0.780(13) 1 calc R P B 1
H27C H 0.9487 0.3967 0.5245 0.101 Uiso 0.780(13) 1 calc R P B 1

loop_
_atom_site_aniso_label
_atom_site_aniso_U_11
_atom_site_aniso_U_22
_atom_site_aniso_U_33
_atom_site_aniso_U_23
_atom_site_aniso_U_13
_atom_site_aniso_U_12
Tb1 0.0369(3) 0.0436(3) 0.0616(4) -0.0347(3) 0.0072(2) -0.0065(2)
F1 0.069(9) 0.146(14) 0.159(15) -0.123(13) -0.033(9) 0.018(9)
F2 0.089(8) 0.071(7) 0.084(8) -0.059(7) 0.007(6) 0.001(6)
F3 0.24(2) 0.060(8) 0.066(9) -0.030(7) 0.005(10) -0.029(10)
F1' 0.27(4) 0.064(13) 0.088(15) -0.016(12) -0.013(18) -0.009(16)
F2' 0.25(3) 0.032(9) 0.15(2) -0.029(11) -0.09(2) 0.004(13)
F3' 0.119(19) 0.12(2) 0.14(2) -0.019(18) 0.004(16) 0.025(16)
F4 0.091(6) 0.055(5) 0.110(7) -0.049(5) 0.058(5) -0.031(4)
F5 0.065(6) 0.058(5) 0.097(7) -0.029(5) 0.005(5) -0.006(4)
F6 0.096(6) 0.056(5) 0.099(6) -0.053(5) 0.039(5) -0.026(4)
F4' 0.09(2) 0.10(3) 0.09(2) -0.07(2) 0.018(17) -0.04(2)
F5' 0.08(2) 0.07(2) 0.10(2) -0.058(19) 0.008(16) -0.011(15)
F6' 0.11(3) 0.10(3) 0.058(18) -0.052(18) -0.005(17) 0.02(2)
O1 0.033(3) 0.054(4) 0.060(4) -0.033(3) 0.005(3) -0.006(3)
O2 0.052(4) 0.046(4) 0.087(5) -0.047(4) -0.006(3) 0.000(3)
O3 0.058(4) 0.050(4) 0.073(5) -0.044(4) 0.010(3) -0.011(3)
O4 0.053(4) 0.045(3) 0.055(4) -0.030(3) 0.010(3) -0.013(3)
O5 0.039(3) 0.056(4) 0.067(4) -0.035(3) 0.010(3) -0.012(3)
N1 0.037(4) 0.047(4) 0.083(6) -0.045(4) 0.006(4) -0.009(3)
N2 0.045(5) 0.046(4) 0.084(6) -0.041(4) 0.016(4) -0.017(4)
C1 0.040(5) 0.042(5) 0.073(7) -0.034(5) 0.000(4) -0.008(4)
C2 0.044(5) 0.050(5) 0.070(7) -0.038(5) 0.001(5) -0.006(4)
C3 0.042(5) 0.059(6) 0.067(7) -0.032(5) 0.001(5) -0.002(5)
C4 0.063(7) 0.058(6) 0.062(7) -0.029(5) 0.003(5) -0.007(5)
C5 0.046(6) 0.047(5) 0.075(7) -0.023(5) -0.014(5) -0.004(4)
C6 0.035(5) 0.044(5) 0.085(7) -0.038(5) -0.002(5) -0.007(4)
C7 0.042(5) 0.043(5) 0.075(7) -0.021(5) -0.008(5) -0.004(4)
C8 0.030(5) 0.056(6) 0.102(9) -0.045(7) -0.005(5) -0.002(4)
C9 0.035(5) 0.047(5) 0.092(8) -0.044(6) 0.005(5) -0.008(4)
C10 0.035(5) 0.051(5) 0.087(7) -0.045(6) 0.012(5) -0.012(4)
C11 0.038(5) 0.052(5) 0.052(5) -0.027(4) 0.019(4) -0.013(4)
C12 0.050(6) 0.059(6) 0.100(9) -0.053(6) 0.022(6) -0.017(5)
C13 0.060(7) 0.077(8) 0.099(9) -0.062(7) 0.038(6) -0.028(6)
C14 0.057(6) 0.060(6) 0.088(8) -0.050(6) 0.022(6) -0.023(5)
C15 0.056(6) 0.064(7) 0.082(8) -0.035(6) 0.008(6) -0.017(5)
C16 0.049(5) 0.045(5) 0.077(7) -0.034(5) 0.014(5) -0.010(4)
C17 0.078(8) 0.079(8) 0.089(9) -0.049(7) 0.035(7) -0.030(7)
C18 0.076(8) 0.056(7) 0.091(9) -0.049(7) 0.010(6) -0.006(6)
C19 0.041(5) 0.054(6) 0.086(8) -0.047(6) 0.021(5) -0.015(4)
C20 0.067(7) 0.039(5) 0.079(7) -0.039(5) 0.023(5) -0.011(5)
C21 0.057(6) 0.043(5) 0.077(7) -0.033(5) 0.023(5) -0.012(4)
C22 0.113(12) 0.052(7) 0.107(12) -0.036(8) 0.024(9) -0.006(7)
C23 0.063(7) 0.060(6) 0.087(8) -0.046(6) 0.021(6) -0.016(6)
C24 0.041(5) 0.061(6) 0.076(7) -0.046(6) 0.021(5) -0.021(5)
C25 0.051(6) 0.056(6) 0.071(7) -0.042(5) 0.013(5) -0.013(5)
C26 0.043(5) 0.059(6) 0.060(6) -0.037(5) 0.010(4) -0.014(4)
C27 0.075(8) 0.071(7) 0.069(7) -0.047(6) 0.003(6) -0.012(6)

loop_
_atom_type_symbol
_atom_type_description
_atom_type_scat_dispersion_real
_atom_type_scat_dispersion_imag
_atom_type_scat_source
C C 0.0033 0.0016 'International Tables Vol C Tables 4.2.6.8 and 6.1.1.4'
H H 0.0000 0.0000 'International Tables Vol C Tables 4.2.6.8 and 6.1.1.4'
F F 0.0171 0.0103 'International Tables Vol C Tables 4.2.6.8 and 6.1.1.4'
N N 0.0061 0.0033 'International Tables Vol C Tables 4.2.6.8 and 6.1.1.4'
O O 0.0106 0.0060 'International Tables Vol C Tables 4.2.6.8 and 6.1.1.4'
Tb Tb -0.1723 4.1537 'International Tables Vol C Tables 4.2.6.8 and 6.1.1.4'

loop_
_geom_angle_atom_site_label_1
_geom_angle_atom_site_label_2
_geom_angle_atom_site_label_3
_geom_angle
_geom_angle_site_symmetry_1
_geom_angle_site_symmetry_3
O1 Tb1 Tb1 35.85(17) 2_765 2_765
O1 Tb1 Tb1 34.74(14) . 2_765
O1 Tb1 O1 70.6(3) 2_765 .
O1 Tb1 O2 101.1(2) 2_765 .
O1 Tb1 O3 79.1(2) 2_765 .
O1 Tb1 O4 98.3(2) 2_765 .
O1 Tb1 O5 89.0(2) 2_765 .
O1 Tb1 N1 138.5(3) 2_765 .
O1 Tb1 N1 68.0(2) . .
O1 Tb1 N2 158.1(3) 2_765 .
O1 Tb1 N2 131.2(2) . .
O2 Tb1 Tb1 86.53(19) . 2_765
O2 Tb1 O1 73.4(2) . .
O2 Tb1 N1 69.9(2) . .
O2 Tb1 N2 89.9(3) . .
O3 Tb1 Tb1 104.93(17) . 2_765
O3 Tb1 O1 126.8(2) . .
O3 Tb1 O2 70.9(2) . .
O3 Tb1 O4 150.4(2) . .
O3 Tb1 N1 129.8(2) . .
O3 Tb1 N2 86.9(2) . .
O4 Tb1 Tb1 87.70(16) . 2_765
O4 Tb1 O1 78.2(2) . .
O4 Tb1 O2 137.6(2) . .
O4 Tb1 N1 70.6(2) . .
O4 Tb1 N2 85.7(2) . .
O5 Tb1 Tb1 117.95(15) . 2_765
O5 Tb1 O1 140.5(2) . .
O5 Tb1 O2 145.4(3) . .
O5 Tb1 O3 78.8(2) . .
O5 Tb1 O4 71.6(2) . .
O5 Tb1 N1 122.0(2) . .
O5 Tb1 N2 71.7(2) . .
N1 Tb1 Tb1 102.7(2) . 2_765
N1 Tb1 N2 63.2(3) . .
N2 Tb1 Tb1 165.7(2) . 2_765
Tb1 O1 Tb1 109.4(3) 2_765 .
C2 O1 Tb1 132.0(6) . 2_765
C2 O1 Tb1 118.6(6) . .
C19 O2 Tb1 132.1(7) . .
C21 O3 Tb1 133.9(7) . .
C24 O4 Tb1 133.1(6) . .
C26 O5 Tb1 137.1(6) . .
C1 N1 Tb1 116.6(6) . .
C9 N1 Tb1 123.6(7) . .
C9 N1 C1 119.8(9) . .
C10 N2 Tb1 115.7(7) . .
C10 N2 C11 115.9(8) . .
C11 N2 Tb1 128.4(6) . .
N1 C1 C2 117.2(9) . .
N1 C1 C6 121.2(9) . .
C6 C1 C2 121.6(10) . .
O1 C2 C1 119.2(10) . .
O1 C2 C3 124.2(9) . .
C3 C2 C1 116.6(9) . .
C2 C3 H3 118.8 . .
C4 C3 C2 122.3(10) . .
C4 C3 H3 118.8 . .
C3 C4 H4 119.4 . .
C5 C4 C3 121.2(11) . .
C5 C4 H4 119.4 . .
C4 C5 H5 120.3 . .
C4 C5 C6 119.3(10) . .
C6 C5 H5 120.3 . .
C1 C6 C5 118.8(9) . .
C7 C6 C1 117.7(10) . .
C7 C6 C5 123.5(9) . .
C6 C7 H7 119.9 . .
C8 C7 C6 120.2(10) . .
C8 C7 H7 119.9 . .
C7 C8 H8 120.0 . .
C7 C8 C9 120.1(10) . .
C9 C8 H8 120.0 . .
N1 C9 C8 120.9(11) . .
N1 C9 C10 115.6(9) . .
C8 C9 C10 123.5(10) . .
N2 C10 C9 121.9(9) . .
N2 C10 H10 119.1 . .
C9 C10 H10 119.1 . .
N2 C11 C16 118.0(8) . .
C12 C11 N2 126.5(10) . .
C12 C11 C16 115.3(9) . .
C11 C12 H12 119.0 . .
C13 C12 C11 122.1(11) . .
C13 C12 H12 119.0 . .
C12 C13 H13 119.0 . .
C14 C13 C12 122.1(10) . .
C14 C13 H13 119.0 . .
C13 C14 C15 117.9(11) . .
C13 C14 C17 121.1(10) . .
C15 C14 C17 120.9(11) . .
C14 C15 H15 119.4 . .
C16 C15 C14 121.2(11) . .
C16 C15 H15 119.4 . .
C11 C16 H16 119.4 . .
C15 C16 C11 121.2(9) . .
C15 C16 H16 119.4 . .
C14 C17 H17A 109.5 . .
C14 C17 H17B 109.5 . .
C14 C17 H17C 109.5 . .
H17A C17 H17B 109.5 . .
H17A C17 H17C 109.5 . .
H17B C17 H17C 109.5 . .
F1 C18 C19 106.8(10) . .
F2 C18 F1 108.1(11) . .
F2 C18 C19 112.0(10) . .
F3 C18 F1 113.4(15) . .
F3 C18 F2 109.7(12) . .
F3 C18 C19 106.8(10) . .
H18A C18 H18B 109.5 . .
H18A C18 H18C 109.5 . .
H18B C18 H18C 109.5 . .
C19 C18 H18A 109.5 . .
C19 C18 H18B 109.5 . .
C19 C18 H18C 109.5 . .
O2 C19 C18 114.9(10) . .
O2 C19 C20 125.7(10) . .
C20 C19 C18 119.3(9) . .
C19 C20 H20 118.6 . .
C19 C20 C21 122.8(9) . .
C21 C20 H20 118.6 . .
O3 C21 C20 125.7(10) . .
O3 C21 C22 116.7(11) . .
C20 C21 C22 117.6(10) . .
F1' C22 F2' 121(2) . .
F1' C22 F3' 109(3) . .
F1' C22 C21 111.7(13) . .
F2' C22 F3' 96(2) . .
F2' C22 C21 110.2(14) . .
F3' C22 C21 106.5(15) . .
C21 C22 H22A 109.5 . .
C21 C22 H22B 109.5 . .
C21 C22 H22C 109.5 . .
H22A C22 H22B 109.5 . .
H22A C22 H22C 109.5 . .
H22B C22 H22C 109.5 . .
F4 C23 F5 106.6(9) . .
F4 C23 F6 107.7(8) . .
F4 C23 C24 112.1(8) . .
F5 C23 C24 109.5(8) . .
F6 C23 F5 105.9(9) . .
F6 C23 C24 114.6(9) . .
H23A C23 H23B 109.5 . .
H23A C23 H23C 109.5 . .
H23B C23 H23C 109.5 . .
C24 C23 H23A 109.5 . .
C24 C23 H23B 109.5 . .
C24 C23 H23C 109.5 . .
O4 C24 C23 113.9(9) . .
O4 C24 C25 127.5(10) . .
C25 C24 C23 118.5(8) . .
C24 C25 H25 118.9 . .
C24 C25 C26 122.2(9) . .
C26 C25 H25 118.9 . .
O5 C26 C25 124.2(9) . .
O5 C26 C27 116.2(9) . .
C25 C26 C27 119.6(9) . .
F4' C27 F5' 112(2) . .
F4' C27 F6' 110(3) . .
F4' C27 C26 113.1(17) . .
F5' C27 C26 109.9(17) . .
F6' C27 F5' 104(2) . .
F6' C27 C26 108.5(16) . .
C26 C27 H27A 109.5 . .
C26 C27 H27B 109.5 . .
C26 C27 H27C 109.5 . .
H27A C27 H27B 109.5 . .
H27A C27 H27C 109.5 . .
H27B C27 H27C 109.5 . .

loop_
_geom_bond_atom_site_label_1
_geom_bond_atom_site_label_2
_geom_bond_distance
_geom_bond_site_symmetry_2
Tb1 Tb1 3.8473(16) 2_765
Tb1 O1 2.325(6) 2_765
Tb1 O1 2.389(7) .
Tb1 O2 2.370(7) .
Tb1 O3 2.349(7) .
Tb1 O4 2.357(6) .
Tb1 O5 2.342(7) .
Tb1 N1 2.474(8) .
Tb1 N2 2.686(8) .
F1 C18 1.339(9) .
F2 C18 1.338(9) .
F3 C18 1.337(9) .
F1' C22 1.322(10) .
F2' C22 1.347(10) .
F3' C22 1.352(10) .
F4 C23 1.340(8) .
F5 C23 1.359(9) .
F6 C23 1.358(8) .
F4' C27 1.346(10) .
F5' C27 1.364(10) .
F6' C27 1.356(10) .
O1 Tb1 2.325(6) 2_765
O1 C2 1.359(12) .
O2 C19 1.260(11) .
O3 C21 1.275(12) .
O4 C24 1.265(11) .
O5 C26 1.270(11) .
N1 C1 1.364(13) .
N1 C9 1.344(12) .
N2 C10 1.258(13) .
N2 C11 1.418(13) .
C1 C2 1.432(14) .
C1 C6 1.411(14) .
C2 C3 1.387(16) .
C3 H3 0.9500 .
C3 C4 1.385(16) .
C4 H4 0.9500 .
C4 C5 1.381(16) .
C5 H5 0.9500 .
C5 C6 1.413(16) .
C6 C7 1.395(15) .
C7 H7 0.9500 .
C7 C8 1.363(17) .
C8 H8 0.9500 .
C8 C9 1.393(15) .
C9 C10 1.460(17) .
C10 H10 0.9500 .
C11 C12 1.394(13) .
C11 C16 1.444(14) .
C12 H12 0.9500 .
C12 C13 1.367(18) .
C13 H13 0.9500 .
C13 C14 1.364(17) .
C14 C15 1.399(16) .
C14 C17 1.505(18) .
C15 H15 0.9500 .
C15 C16 1.358(16) .
C16 H16 0.9500 .
C17 H17A 0.9800 .
C17 H17B 0.9800 .
C17 H17C 0.9800 .
C18 H18A 0.9800 .
C18 H18B 0.9800 .
C18 H18C 0.9800 .
C18 C19 1.479(17) .
C19 C20 1.375(16) .
C20 H20 0.9500 .
C20 C21 1.381(16) .
C21 C22 1.489(17) .
C22 H22A 0.9800 .
C22 H22B 0.9800 .
C22 H22C 0.9800 .
C23 H23A 0.9800 .
C23 H23B 0.9800 .
C23 H23C 0.9800 .
C23 C24 1.503(15) .
C24 C25 1.390(16) .
C25 H25 0.9500 .
C25 C26 1.394(14) .
C26 C27 1.480(15) .
C27 H27A 0.9800 .
C27 H27B 0.9800 .
C27 H27C 0.9800 .

loop_
_geom_torsion_atom_site_label_1
_geom_torsion_atom_site_label_2
_geom_torsion_atom_site_label_3
_geom_torsion_atom_site_label_4
_geom_torsion
_geom_torsion_site_symmetry_1
Tb1 O1 C2 C1 7.8(11) .
Tb1 O1 C2 C1 -175.1(6) 2_765
Tb1 O1 C2 C3 3.2(14) 2_765
Tb1 O1 C2 C3 -173.9(8) .
Tb1 O2 C19 C18 -152.8(7) .
Tb1 O2 C19 C20 28.6(15) .
Tb1 O3 C21 C20 -16.2(16) .
Tb1 O3 C21 C22 164.1(8) .
Tb1 O4 C24 C23 -157.4(6) .
Tb1 O4 C24 C25 20.1(15) .
Tb1 O5 C26 C25 -11.3(14) .
Tb1 O5 C26 C27 169.1(7) .
Tb1 N1 C1 C2 0.3(10) .
Tb1 N1 C1 C6 177.9(6) .
Tb1 N1 C9 C8 178.9(7) .
Tb1 N1 C9 C10 -3.6(11) .
Tb1 N2 C10 C9 -0.5(11) .
Tb1 N2 C11 C12 146.9(8) .
Tb1 N2 C11 C16 -27.6(12) .
F1 C18 C19 O2 -80.1(12) .
F1 C18 C19 C20 98.6(13) .
F2 C18 C19 O2 161.8(10) .
F2 C18 C19 C20 -19.5(15) .
F3 C18 C19 O2 41.6(14) .
F3 C18 C19 C20 -139.7(13) .
F4 C23 C24 O4 -47.1(12) .
F4 C23 C24 C25 135.1(10) .
F5 C23 C24 O4 70.9(10) .
F5 C23 C24 C25 -106.9(10) .
F6 C23 C24 O4 -170.3(8) .
F6 C23 C24 C25 11.9(12) .
O1 C2 C3 C4 179.8(10) .
O2 C19 C20 C21 -1.6(17) .
O3 C21 C22 F1' 4(2) .
O3 C21 C22 F2' 142(2) .
O3 C21 C22 F3' -115(2) .
O4 C24 C25 C26 -1.3(16) .
O5 C26 C27 F4' -76(2) .
O5 C26 C27 F5' 158.6(16) .
O5 C26 C27 F6' 46(2) .
N1 C1 C2 O1 -5.3(13) .
N1 C1 C2 C3 176.3(9) .
N1 C1 C6 C5 -173.7(9) .
N1 C1 C6 C7 4.4(13) .
N1 C9 C10 N2 2.6(14) .
N2 C11 C12 C13 -179.9(11) .
N2 C11 C16 C15 179.0(10) .
C1 N1 C9 C8 -1.0(13) .
C1 N1 C9 C10 176.5(8) .
C1 C2 C3 C4 -1.9(16) .
C1 C6 C7 C8 -3.5(15) .
C2 C1 C6 C5 3.8(14) .
C2 C1 C6 C7 -178.1(9) .
C2 C3 C4 C5 2.6(18) .
C3 C4 C5 C6 0.1(17) .
C4 C5 C6 C1 -3.1(15) .
C4 C5 C6 C7 178.8(10) .
C5 C6 C7 C8 174.6(10) .
C6 C1 C2 O1 177.1(8) .
C6 C1 C2 C3 -1.2(14) .
C6 C7 C8 C9 0.5(16) .
C7 C8 C9 N1 1.9(15) .
C7 C8 C9 C10 -175.4(10) .
C8 C9 C10 N2 180.0(9) .
C9 N1 C1 C2 -179.8(9) .
C9 N1 C1 C6 -2.2(13) .
C10 N2 C11 C12 -32.7(14) .
C10 N2 C11 C16 152.8(9) .
C11 N2 C10 C9 179.2(9) .
C11 C12 C13 C14 4.8(18) .
C12 C11 C16 C15 3.9(15) .
C12 C13 C14 C15 -2.3(18) .
C12 C13 C14 C17 178.9(11) .
C13 C14 C15 C16 0.9(17) .
C14 C15 C16 C11 -1.8(17) .
C16 C11 C12 C13 -5.3(16) .
C17 C14 C15 C16 179.6(11) .
C18 C19 C20 C21 179.9(10) .
C19 C20 C21 O3 -5.0(17) .
C19 C20 C21 C22 174.8(11) .
C20 C21 C22 F1' -176(2) .
C20 C21 C22 F2' -38(2) .
C20 C21 C22 F3' 65(2) .
C23 C24 C25 C26 176.1(9) .
C24 C25 C26 O5 -3.5(15) .
C24 C25 C26 C27 176.1(10) .
C25 C26 C27 F4' 104(2) .
C25 C26 C27 F5' -21.1(19) .
C25 C26 C27 F6' -134(2) .
